data_4301985
loop_
_publ_author_name
'Andrea Ienco'
'Maria Caporali'
'Fabrizio Zanobini'
'Carlo Mealli'

_publ_contact_author 'Ienco, Andrea'
_publ_contact_author_email andrea.ienco@iccom.cnr.it
_publ_section_title
;
Is 2.07 \%A a Record for the Shortest Pt-S Distance? Revision of Two
Reported X-ray Structures
;
_journal_name_full 'Inorganic Chemistry'
_journal_page_first 3840
_journal_page_last 3847
_journal_paper_doi 10.1021/ic8023748
_journal_volume 48
_journal_year 2009
_chemical_compound_source 'synthesis as described'
_chemical_formula_moiety 'C72 H62 O2 P4 Pt2, 2(B F4)'
_chemical_formula_sum 'C72 H62 B2 F8 O2 P4 Pt2'
_chemical_formula_weight 1646.9
_chemical_name_systematic
;
 ?
;
_space_group_IT_number 15
_symmetry_cell_setting monoclinic
_symmetry_Int_Tables_number 15
_symmetry_space_group_name_Hall '-C 2yc'
_symmetry_space_group_name_H-M 'C 1 2/c 1'
_atom_sites_solution_hydrogens geom
_atom_sites_solution_primary direct
_atom_sites_solution_secondary difmap
_audit_creation_date 2008-10-02T12:44:37-00:00
_audit_creation_method 'WinGX routine CIF_UPDATE'
_cell_angle_alpha 90
_cell_angle_beta 91.563(13)
_cell_angle_gamma 90
_cell_formula_units_Z 4
_cell_length_a 17.168(3)
_cell_length_b 18.242(5)
_cell_length_c 20.545(3)
_cell_measurement_reflns_used 3561
_cell_measurement_temperature 293(2)
_cell_measurement_theta_max 30.2108
_cell_measurement_theta_min 3.6617
_cell_measurement_wavelength 0.71073
_cell_volume 6432(2)
_computing_cell_refinement
;
        CrysAlis RED, Oxford Diffraction Ltd.,
        Version 1.171.29.2 (release 20-01-2006 CrysAlis171 .NET)
        (compiled Jan 20 2006,12:36:28)
;
_computing_data_collection
;
        CrysAlis CCD, Oxford Diffraction Ltd.,
        Version 1.171.29.2 (release 20-01-2006 CrysAlis171 .NET)
        (compiled Jan 20 2006,12:36:28)
;
_computing_data_reduction
;
        CrysAlis RED, Oxford Diffraction Ltd.,
        Version 1.171.29.2 (release 20-01-2006 CrysAlis171 .NET)
        (compiled Jan 20 2006,12:36:28)
;
_computing_molecular_graphics 'Ortep-3 for Windows (Farrugia, 1997)'
_computing_publication_material 'WinGX publication routines (Farrugia, 1999)'
_computing_structure_refinement 'SHELXL-97 (Sheldrick, 1997)'
_computing_structure_solution 'SIR97 (Giacovazzo et al, 1997)'
_diffrn_ambient_temperature 293(2)
_diffrn_detector_area_resol_mean 16.4547
_diffrn_measured_fraction_theta_full 0.987
_diffrn_measured_fraction_theta_max 0.985
_diffrn_orient_matrix_UB_11 -0.0135015339
_diffrn_orient_matrix_UB_12 -0.0329006871
_diffrn_orient_matrix_UB_13 0.0141924427
_diffrn_orient_matrix_UB_21 -0.0270900108
_diffrn_orient_matrix_UB_22 -0.0045574668
_diffrn_orient_matrix_UB_23 -0.0263775058
_diffrn_orient_matrix_UB_31 0.0281516873
_diffrn_orient_matrix_UB_32 -0.0202083004
_diffrn_orient_matrix_UB_33 -0.01723124
_diffrn_radiation_monochromator graphite
_diffrn_radiation_probe x-ray
_diffrn_radiation_type MoK\a
_diffrn_radiation_wavelength 0.71069
_diffrn_reflns_av_R_equivalents 0.1
_diffrn_reflns_av_unetI/netI 0.136
_diffrn_reflns_limit_h_max 20
_diffrn_reflns_limit_h_min -20
_diffrn_reflns_limit_k_max 21
_diffrn_reflns_limit_k_min -22
_diffrn_reflns_limit_l_max 21
_diffrn_reflns_limit_l_min -24
_diffrn_reflns_number 18659
_diffrn_reflns_theta_full 25
_diffrn_reflns_theta_max 25.49
_diffrn_reflns_theta_min 3.68
_exptl_absorpt_coefficient_mu 4.515
_exptl_absorpt_correction_T_max 0.609
_exptl_absorpt_correction_T_min 0.278
_exptl_absorpt_correction_type multi-scan
_exptl_absorpt_process_details
;
CrysAlis RED, Oxford Diffraction Ltd.,
Version 1.171.32.5 (release 08-05-2007 CrysAlis171 .NET)
(compiled May  8 2007,13:10:02)
Empirical absorption correction using spherical harmonics,
 implemented in SCALE3 ABSPACK scaling algorithm.
;
_exptl_crystal_colour white
_exptl_crystal_density_diffrn 1.701
_exptl_crystal_density_method 'not measured'
_exptl_crystal_description prism
_exptl_crystal_F_000 3232
_exptl_crystal_size_max 0.24
_exptl_crystal_size_mid 0.18
_exptl_crystal_size_min 0.11
_refine_diff_density_max 1.509
_refine_diff_density_min -0.985
_refine_diff_density_rms 0.148
_refine_ls_extinction_method none
_refine_ls_goodness_of_fit_ref 0.911
_refine_ls_hydrogen_treatment constr
_refine_ls_matrix_type full
_refine_ls_number_parameters 385
_refine_ls_number_reflns 5892
_refine_ls_number_restraints 6
_refine_ls_restrained_S_all 0.92
_refine_ls_R_factor_all 0.1155
_refine_ls_R_factor_gt 0.0497
_refine_ls_shift/su_max 0.004
_refine_ls_shift/su_mean 0
_refine_ls_structure_factor_coef Fsqd
_refine_ls_weighting_details 'calc w=1/[\s^2^(Fo^2^)+(0.0401P)^2^+0.0000P] where P=(Fo^2^+2Fc^2^)/3'
_refine_ls_weighting_scheme calc
_refine_ls_wR_factor_gt 0.0974
_refine_ls_wR_factor_ref 0.1095
_reflns_number_gt 3104
_reflns_number_total 5892
_reflns_threshold_expression >2sigma(I)
_cod_data_source_file ic8023748_si_002_2.cif
_cod_data_source_block ptm1b
_cod_database_code 4301985

loop_
_symmetry_equiv_pos_as_xyz
'x, y, z'
'-x, y, -z+1/2'
'x+1/2, y+1/2, z'
'-x+1/2, y+1/2, -z+1/2'
'-x, -y, -z'
'x, -y, z-1/2'
'-x+1/2, -y+1/2, -z'
'x+1/2, -y+1/2, z-1/2'

loop_
_atom_site_label
_atom_site_type_symbol
_atom_site_fract_x
_atom_site_fract_y
_atom_site_fract_z
_atom_site_U_iso_or_equiv
_atom_site_adp_type
_atom_site_occupancy
_atom_site_symmetry_multiplicity
_atom_site_calc_flag
_atom_site_refinement_flags
_atom_site_disorder_assembly
_atom_site_disorder_group
Pt1 Pt -0.005284(19) 0.240996(19) 0.172632(17) 0.04050(14) Uani 1 1 d . . .
P1 P 0.09123(13) 0.24925(14) 0.10204(11) 0.0387(6) Uani 1 1 d . . .
P2 P -0.10562(12) 0.25165(14) 0.10304(11) 0.0384(6) Uani 1 1 d . . .
O4 O 0.0799(3) 0.2313(4) 0.2493(2) 0.0392(17) Uani 1 1 d . . .
C11 C 0.1585(6) 0.1749(5) 0.1229(5) 0.040(2) Uani 1 1 d . . .
C12 C 0.1303(7) 0.1100(5) 0.1478(5) 0.058(3) Uani 1 1 d . . .
H12 H 0.077 0.1038 0.1528 0.07 Uiso 1 1 calc R . .
C13 C 0.1825(7) 0.0527(6) 0.1657(6) 0.068(4) Uani 1 1 d . . .
H13 H 0.1636 0.0096 0.1835 0.082 Uiso 1 1 calc R . .
C14 C 0.2583(7) 0.0608(7) 0.1571(6) 0.072(4) Uani 1 1 d . . .
H14 H 0.2919 0.0219 0.1659 0.086 Uiso 1 1 calc R . .
C15 C 0.2874(7) 0.1263(7) 0.1351(6) 0.079(4) Uani 1 1 d . . .
H15 H 0.3409 0.133 0.1328 0.094 Uiso 1 1 calc R . .
C16 C 0.2379(6) 0.1811(6) 0.1169(5) 0.060(3) Uani 1 1 d . . .
H16 H 0.2582 0.2241 0.0999 0.072 Uiso 1 1 calc R . .
C21 C 0.1467(6) 0.3327(5) 0.1126(5) 0.043(3) Uani 1 1 d . . .
C22 C 0.2028(6) 0.3530(5) 0.0705(6) 0.054(3) Uani 1 1 d . . .
H22 H 0.2096 0.3261 0.0326 0.065 Uiso 1 1 calc R . .
C23 C 0.2500(6) 0.4137(7) 0.0838(7) 0.076(4) Uani 1 1 d . . .
H23 H 0.2878 0.4268 0.0544 0.091 Uiso 1 1 calc R . .
C24 C 0.2422(8) 0.4540(6) 0.1384(7) 0.079(4) Uani 1 1 d . . .
H24 H 0.2764 0.4921 0.1483 0.094 Uiso 1 1 calc R . .
C25 C 0.1827(7) 0.4373(6) 0.1786(7) 0.085(4) Uani 1 1 d . . .
H25 H 0.1734 0.4669 0.2144 0.102 Uiso 1 1 calc R . .
C26 C 0.1359(6) 0.3766(6) 0.1664(6) 0.058(3) Uani 1 1 d . . .
H26 H 0.0965 0.3652 0.1949 0.07 Uiso 1 1 calc R . .
C31 C 0.0717(5) 0.2419(5) 0.0151(4) 0.038(2) Uani 1 1 d . . .
C32 C 0.0805(6) 0.1773(6) -0.0181(5) 0.052(3) Uani 1 1 d . . .
H32 H 0.0983 0.1356 0.0037 0.062 Uiso 1 1 calc R . .
C33 C 0.0632(7) 0.1745(7) -0.0827(6) 0.075(4) Uani 1 1 d . . .
H33 H 0.0699 0.1303 -0.1044 0.09 Uiso 1 1 calc R . .
C34 C 0.0363(6) 0.2332(7) -0.1173(5) 0.066(3) Uani 1 1 d . . .
H34 H 0.0244 0.2297 -0.1616 0.08 Uiso 1 1 calc R . .
C35 C 0.0277(6) 0.2977(7) -0.0842(6) 0.068(3) Uani 1 1 d . . .
H35 H 0.009 0.3387 -0.1065 0.081 Uiso 1 1 calc R . .
C36 C 0.0458(6) 0.3035(6) -0.0195(5) 0.051(3) Uani 1 1 d . . .
H36 H 0.0408 0.3483 0.0016 0.061 Uiso 1 1 calc R . .
C41 C -0.1069(5) 0.1769(5) 0.0450(5) 0.040(2) Uani 1 1 d . . .
C42 C -0.0863(6) 0.1087(6) 0.0725(6) 0.056(3) Uani 1 1 d . . .
H42 H -0.0741 0.1048 0.1167 0.068 Uiso 1 1 calc R . .
C43 C -0.0845(7) 0.0463(6) 0.0316(7) 0.072(4) Uani 1 1 d . . .
H43 H -0.0714 0.0009 0.0492 0.086 Uiso 1 1 calc R . .
C44 C -0.1014(7) 0.0523(8) -0.0321(7) 0.086(4) Uani 1 1 d . . .
H44 H -0.0997 0.0112 -0.0587 0.103 Uiso 1 1 calc R . .
C45 C -0.1211(7) 0.1186(8) -0.0580(6) 0.076(4) Uani 1 1 d . . .
H45 H -0.1334 0.1224 -0.1022 0.091 Uiso 1 1 calc R . .
C46 C -0.1231(6) 0.1796(6) -0.0193(5) 0.058(3) Uani 1 1 d . . .
H46 H -0.1361 0.2244 -0.0382 0.069 Uiso 1 1 calc R . .
C51 C -0.1117(6) 0.3414(5) 0.0646(5) 0.043(3) Uani 1 1 d . . .
C52 C -0.0658(6) 0.3967(6) 0.0910(6) 0.061(3) Uani 1 1 d . . .
H52 H -0.0309 0.3871 0.1254 0.073 Uiso 1 1 calc R . .
C53 C -0.0728(8) 0.4669(6) 0.0651(8) 0.088(4) Uani 1 1 d . . .
H53 H -0.0444 0.5052 0.0839 0.106 Uiso 1 1 calc R . .
C54 C -0.1204(9) 0.4797(8) 0.0131(8) 0.104(5) Uani 1 1 d . . .
H54 H -0.1201 0.5253 -0.0072 0.124 Uiso 1 1 calc R . .
C55 C -0.1691(9) 0.4259(7) -0.0100(7) 0.106(5) Uani 1 1 d . . .
H55 H -0.2053 0.436 -0.0433 0.127 Uiso 1 1 calc R . .
C56 C -0.1644(7) 0.3567(6) 0.0163(5) 0.063(3) Uani 1 1 d . . .
H56 H -0.1977 0.3201 0.0008 0.076 Uiso 1 1 calc R . .
C61 C -0.1960(4) 0.2439(5) 0.1456(4) 0.038(2) Uani 1 1 d . . .
C62 C -0.2390(6) 0.1812(7) 0.1486(6) 0.068(3) Uani 1 1 d . . .
H62 H -0.2209 0.1402 0.1268 0.082 Uiso 1 1 calc R . .
C63 C -0.3047(8) 0.1745(8) 0.1803(7) 0.094(5) Uani 1 1 d . . .
H63 H -0.3314 0.1301 0.1804 0.113 Uiso 1 1 calc R . .
C64 C -0.3331(7) 0.2347(10) 0.2135(7) 0.097(5) Uani 1 1 d . . .
H64 H -0.3783 0.231 0.2373 0.116 Uiso 1 1 calc R . .
C65 C -0.2941(8) 0.2984(9) 0.2106(6) 0.091(4) Uani 1 1 d . . .
H65 H -0.3144 0.3393 0.2311 0.109 Uiso 1 1 calc R . .
C66 C -0.2245(6) 0.3052(7) 0.1782(5) 0.068(3) Uani 1 1 d . . .
H66 H -0.1976 0.3494 0.1781 0.082 Uiso 1 1 calc R . .
B1 B 0 0.0429(19) 0.75 0.46(7) Uiso 1 2 d SD . .
F1 F 0 -0.0330(19) 0.75 0.45(2) Uiso 1 2 d SD . .
F2 F 0.0606(8) 0.0714(8) 0.7277(8) 0.182(6) Uiso 0.75 1 d PD . .
F3 F -0.0245(11) 0.0125(12) 0.6961(9) 0.253(9) Uiso 0.75 1 d PD . .
B2 B 0.5 0.0582(17) 0.25 0.30(3) Uiso 1 2 d SD . .
F4 F 0.5 -0.0219(13) 0.25 0.260(9) Uiso 1 2 d SD . .
F5 F 0.5682(9) 0.0513(10) 0.2782(9) 0.228(8) Uiso 0.75 1 d PD . .
F6 F 0.4666(9) 0.0619(8) 0.3067(7) 0.174(5) Uiso 0.75 1 d PD . .

loop_
_atom_site_aniso_label
_atom_site_aniso_U_11
_atom_site_aniso_U_22
_atom_site_aniso_U_33
_atom_site_aniso_U_23
_atom_site_aniso_U_13
_atom_site_aniso_U_12
Pt1 0.03556(18) 0.0581(3) 0.02796(19) -0.0019(2) 0.00379(12) -0.0016(3)
P1 0.0417(12) 0.0453(15) 0.0296(12) -0.0025(13) 0.0060(9) -0.0041(15)
P2 0.0365(11) 0.0445(15) 0.0343(13) 0.0016(13) 0.0028(9) 0.0019(14)
O4 0.019(2) 0.089(5) 0.011(3) 0.004(3) 0.007(2) 0.003(3)
C11 0.045(6) 0.036(6) 0.038(6) -0.004(4) 0.003(5) -0.001(5)
C12 0.056(7) 0.049(7) 0.070(9) 0.004(6) 0.009(6) 0.002(6)
C13 0.086(10) 0.053(7) 0.066(9) 0.017(6) -0.001(8) 0.009(7)
C14 0.070(9) 0.075(9) 0.071(9) 0.003(7) -0.003(8) 0.031(7)
C15 0.052(7) 0.085(9) 0.099(11) 0.044(8) 0.012(7) 0.026(7)
C16 0.049(7) 0.073(8) 0.060(8) 0.021(6) 0.022(6) 0.015(6)
C21 0.035(6) 0.037(6) 0.056(7) -0.004(5) 0.002(5) 0.004(5)
C22 0.056(7) 0.044(6) 0.063(8) 0.000(5) 0.016(6) 0.010(6)
C23 0.050(7) 0.047(8) 0.132(14) 0.018(8) 0.020(8) -0.001(6)
C24 0.073(9) 0.043(7) 0.118(13) -0.012(8) -0.019(9) -0.008(7)
C25 0.081(10) 0.053(8) 0.121(13) -0.031(8) 0.015(9) -0.022(7)
C26 0.047(7) 0.060(7) 0.068(9) -0.009(6) -0.001(6) -0.003(6)
C31 0.039(4) 0.047(6) 0.028(5) -0.002(5) 0.011(4) -0.005(5)
C32 0.063(7) 0.058(7) 0.035(7) -0.007(5) 0.000(6) 0.014(6)
C33 0.069(9) 0.096(10) 0.060(9) -0.036(8) -0.002(7) 0.010(7)
C34 0.064(7) 0.094(10) 0.041(7) 0.012(8) -0.001(5) 0.011(8)
C35 0.062(8) 0.078(9) 0.063(9) 0.031(7) -0.001(7) 0.006(7)
C36 0.057(7) 0.058(7) 0.039(7) 0.005(5) 0.004(6) 0.000(6)
C41 0.039(6) 0.046(6) 0.034(6) -0.004(5) 0.002(5) -0.003(5)
C42 0.054(7) 0.058(8) 0.058(8) -0.009(6) 0.001(6) 0.000(6)
C43 0.072(9) 0.041(7) 0.103(12) -0.003(7) 0.000(8) -0.006(6)
C44 0.081(10) 0.082(10) 0.093(12) -0.032(9) -0.004(9) 0.006(8)
C45 0.088(10) 0.089(10) 0.051(8) -0.036(8) -0.013(7) 0.000(8)
C46 0.048(7) 0.067(8) 0.057(8) -0.003(6) -0.010(6) 0.010(6)
C51 0.041(6) 0.044(6) 0.042(7) 0.007(5) -0.004(5) 0.006(5)
C52 0.055(7) 0.051(7) 0.077(9) 0.004(6) 0.003(7) 0.000(6)
C53 0.107(11) 0.035(8) 0.123(14) -0.008(8) 0.005(10) -0.007(7)
C54 0.125(13) 0.060(9) 0.123(15) 0.032(9) -0.039(11) 0.004(9)
C55 0.135(13) 0.047(8) 0.131(14) 0.023(8) -0.070(11) 0.004(9)
C56 0.085(9) 0.045(7) 0.058(8) 0.013(6) -0.013(7) -0.008(6)
C61 0.037(4) 0.051(6) 0.027(5) 0.002(5) 0.006(4) 0.002(6)
C62 0.052(7) 0.085(9) 0.068(9) -0.004(7) 0.010(7) -0.007(7)
C63 0.073(9) 0.099(11) 0.113(13) -0.003(9) 0.049(9) -0.024(9)
C64 0.049(7) 0.163(16) 0.079(10) 0.044(11) 0.017(7) -0.013(10)
C65 0.073(10) 0.129(13) 0.071(10) 0.000(9) 0.020(8) 0.039(9)
C66 0.048(7) 0.101(9) 0.056(8) 0.000(7) 0.012(6) 0.010(7)

loop_
_atom_type_symbol
_atom_type_description
_atom_type_scat_dispersion_real
_atom_type_scat_dispersion_imag
_atom_type_scat_source
C C 0.0033 0.0016 'International Tables Vol C Tables 4.2.6.8 and 6.1.1.4'
H H 0 0 'International Tables Vol C Tables 4.2.6.8 and 6.1.1.4'
O O 0.0106 0.006 'International Tables Vol C Tables 4.2.6.8 and 6.1.1.4'
P P 0.1023 0.0942 'International Tables Vol C Tables 4.2.6.8 and 6.1.1.4'
Pt Pt -1.7033 8.3905 'International Tables Vol C Tables 4.2.6.8 and 6.1.1.4'
B B 0.0013 0.0007 'International Tables Vol C Tables 4.2.6.8 and 6.1.1.4'
F F 0.0171 0.0103 'International Tables Vol C Tables 4.2.6.8 and 6.1.1.4'

loop_
_geom_angle_atom_site_label_1
_geom_angle_atom_site_label_2
_geom_angle_atom_site_label_3
_geom_angle
_geom_angle_site_symmetry_1
_geom_angle_site_symmetry_3
_geom_angle_publ_flag
O4 Pt1 O4 81.27(19) 2 . ?
O4 Pt1 P2 91.17(15) 2 . ?
O4 Pt1 P2 172.40(13) . . ?
O4 Pt1 P1 170.07(14) 2 . ?
O4 Pt1 P1 88.80(14) . . ?
P2 Pt1 P1 98.76(8) . . ?
O4 Pt1 Pt1 41.52(13) 2 2 ?
O4 Pt1 Pt1 40.57(12) . 2 ?
P2 Pt1 Pt1 131.84(6) . 2 ?
P1 Pt1 Pt1 128.70(6) . 2 ?
C21 P1 C31 105.3(5) . . ?
C21 P1 C11 105.7(4) . . ?
C31 P1 C11 105.9(4) . . ?
C21 P1 Pt1 112.1(3) . . ?
C31 P1 Pt1 120.9(3) . . ?
C11 P1 Pt1 105.9(3) . . ?
C61 P2 C41 105.3(4) . . ?
C61 P2 C51 103.9(4) . . ?
C41 P2 C51 113.1(5) . . ?
C61 P2 Pt1 110.1(3) . . ?
C41 P2 Pt1 110.7(3) . . ?
C51 P2 Pt1 113.1(4) . . ?
Pt1 O4 Pt1 97.91(19) 2 . ?
C16 C11 C12 117.5(10) . . ?
C16 C11 P1 122.6(7) . . ?
C12 C11 P1 119.8(8) . . ?
C11 C12 C13 120.1(10) . . ?
C11 C12 H12 120 . . ?
C13 C12 H12 120 . . ?
C14 C13 C12 120.0(11) . . ?
C14 C13 H13 120 . . ?
C12 C13 H13 120 . . ?
C13 C14 C15 120.5(11) . . ?
C13 C14 H14 119.8 . . ?
C15 C14 H14 119.8 . . ?
C16 C15 C14 120.0(11) . . ?
C16 C15 H15 120 . . ?
C14 C15 H15 120 . . ?
C15 C16 C11 121.8(10) . . ?
C15 C16 H16 119.1 . . ?
C11 C16 H16 119.1 . . ?
C26 C21 C22 117.5(10) . . ?
C26 C21 P1 120.2(8) . . ?
C22 C21 P1 122.2(8) . . ?
C21 C22 C23 120.6(10) . . ?
C21 C22 H22 119.7 . . ?
C23 C22 H22 119.7 . . ?
C24 C23 C22 121.6(11) . . ?
C24 C23 H23 119.2 . . ?
C22 C23 H23 119.2 . . ?
C25 C24 C23 118.3(12) . . ?
C25 C24 H24 120.9 . . ?
C23 C24 H24 120.9 . . ?
C24 C25 C26 120.5(12) . . ?
C24 C25 H25 119.7 . . ?
C26 C25 H25 119.7 . . ?
C25 C26 C21 121.2(11) . . ?
C25 C26 H26 119.4 . . ?
C21 C26 H26 119.4 . . ?
C32 C31 C36 118.4(9) . . ?
C32 C31 P1 122.3(8) . . ?
C36 C31 P1 119.3(7) . . ?
C33 C32 C31 119.7(10) . . ?
C33 C32 H32 120.1 . . ?
C31 C32 H32 120.1 . . ?
C32 C33 C34 123.1(11) . . ?
C32 C33 H33 118.4 . . ?
C34 C33 H33 118.4 . . ?
C35 C34 C33 117.1(11) . . ?
C35 C34 H34 121.4 . . ?
C33 C34 H34 121.4 . . ?
C34 C35 C36 121.9(11) . . ?
C34 C35 H35 119.1 . . ?
C36 C35 H35 119.1 . . ?
C35 C36 C31 119.7(10) . . ?
C35 C36 H36 120.2 . . ?
C31 C36 H36 120.2 . . ?
C46 C41 C42 118.1(10) . . ?
C46 C41 P2 128.2(8) . . ?
C42 C41 P2 113.7(8) . . ?
C41 C42 C43 118.8(11) . . ?
C41 C42 H42 120.6 . . ?
C43 C42 H42 120.6 . . ?
C44 C43 C42 120.5(12) . . ?
C44 C43 H43 119.8 . . ?
C42 C43 H43 119.8 . . ?
C43 C44 C45 120.1(13) . . ?
C43 C44 H44 120 . . ?
C45 C44 H44 120 . . ?
C44 C45 C46 120.4(12) . . ?
C44 C45 H45 119.8 . . ?
C46 C45 H45 119.8 . . ?
C41 C46 C45 122.2(11) . . ?
C41 C46 H46 118.9 . . ?
C45 C46 H46 118.9 . . ?
C56 C51 C52 120.0(10) . . ?
C56 C51 P2 122.2(8) . . ?
C52 C51 P2 117.5(8) . . ?
C51 C52 C53 118.7(12) . . ?
C51 C52 H52 120.7 . . ?
C53 C52 H52 120.7 . . ?
C54 C53 C52 120.4(13) . . ?
C54 C53 H53 119.8 . . ?
C52 C53 H53 119.8 . . ?
C53 C54 C55 120.1(13) . . ?
C53 C54 H54 119.9 . . ?
C55 C54 H54 119.9 . . ?
C54 C55 C56 119.7(12) . . ?
C54 C55 H55 120.2 . . ?
C56 C55 H55 120.2 . . ?
C51 C56 C55 120.6(11) . . ?
C51 C56 H56 119.7 . . ?
C55 C56 H56 119.7 . . ?
C62 C61 C66 116.9(9) . . ?
C62 C61 P2 124.1(8) . . ?
C66 C61 P2 119.0(8) . . ?
C63 C62 C61 124.7(12) . . ?
C63 C62 H62 117.7 . . ?
C61 C62 H62 117.7 . . ?
C62 C63 C64 118.9(13) . . ?
C62 C63 H63 120.5 . . ?
C64 C63 H63 120.5 . . ?
C65 C64 C63 118.7(12) . . ?
C65 C64 H64 120.7 . . ?
C63 C64 H64 120.7 . . ?
C64 C65 C66 122.4(13) . . ?
C64 C65 H65 118.8 . . ?
C66 C65 H65 118.8 . . ?
C65 C66 C61 118.3(11) . . ?
C65 C66 H66 120.9 . . ?
C61 C66 H66 120.9 . . ?
F2 B1 F2 131(3) 2_556 . ?
F2 B1 F3 103.6(10) 2_556 . ?
F2 B1 F3 96.7(10) . . ?
F2 B1 F3 96.7(10) 2_556 2_556 ?
F2 B1 F3 103.6(9) . 2_556 ?
F3 B1 F3 129(3) . 2_556 ?
F2 B1 F1 114.4(16) 2_556 . ?
F2 B1 F1 114.4(16) . . ?
F3 B1 F1 64.7(16) . . ?
F3 B1 F1 64.7(17) 2_556 . ?
B1 F1 F3 54.7(11) . 2_556 ?
B1 F1 F3 54.7(11) . . ?
F3 F1 F3 109(2) 2_556 . ?
B1 F3 F1 60.6(13) . . ?
F5 B2 F5 169(3) . 2_655 ?
F5 B2 F6 89.4(9) . 2_655 ?
F5 B2 F6 91.2(9) 2_655 2_655 ?
F5 B2 F6 91.2(9) . . ?
F5 B2 F6 89.4(9) 2_655 . ?
F6 B2 F6 174(3) 2_655 . ?
F5 B2 F4 84.4(16) . . ?
F5 B2 F4 84.4(16) 2_655 . ?
F6 B2 F4 92.9(16) 2_655 . ?
F6 B2 F4 92.9(16) . . ?

loop_
_geom_bond_atom_site_label_1
_geom_bond_atom_site_label_2
_geom_bond_distance
_geom_bond_site_symmetry_2
_geom_bond_publ_flag
Pt1 O4 2.088(5) 2 ?
Pt1 O4 2.128(5) . ?
Pt1 P2 2.217(2) . ?
Pt1 P1 2.237(2) . ?
Pt1 Pt1 3.1793(8) 2 ?
P1 C21 1.805(9) . ?
P1 C31 1.813(8) . ?
P1 C11 1.825(10) . ?
P2 C61 1.808(8) . ?
P2 C41 1.812(9) . ?
P2 C51 1.820(10) . ?
O4 Pt1 2.088(5) 2 ?
C11 C16 1.376(12) . ?
C11 C12 1.383(12) . ?
C12 C13 1.418(13) . ?
C12 H12 0.93 . ?
C13 C14 1.325(14) . ?
C13 H13 0.93 . ?
C14 C15 1.375(15) . ?
C14 H14 0.93 . ?
C15 C16 1.359(13) . ?
C15 H15 0.93 . ?
C16 H16 0.93 . ?
C21 C26 1.381(13) . ?
C21 C22 1.363(12) . ?
C22 C23 1.396(14) . ?
C22 H22 0.93 . ?
C23 C24 1.350(16) . ?
C23 H23 0.93 . ?
C24 C25 1.366(16) . ?
C24 H24 0.93 . ?
C25 C26 1.387(14) . ?
C25 H25 0.93 . ?
C26 H26 0.93 . ?
C31 C32 1.372(12) . ?
C31 C36 1.396(12) . ?
C32 C33 1.352(15) . ?
C32 H32 0.93 . ?
C33 C34 1.359(15) . ?
C33 H33 0.93 . ?
C34 C35 1.368(15) . ?
C34 H34 0.93 . ?
C35 C36 1.361(14) . ?
C35 H35 0.93 . ?
C36 H36 0.93 . ?
C41 C46 1.343(13) . ?
C41 C42 1.407(13) . ?
C42 C43 1.415(14) . ?
C42 H42 0.93 . ?
C43 C44 1.337(17) . ?
C43 H43 0.93 . ?
C44 C45 1.359(16) . ?
C44 H44 0.93 . ?
C45 C46 1.368(14) . ?
C45 H45 0.93 . ?
C46 H46 0.93 . ?
C51 C56 1.353(14) . ?
C51 C52 1.381(13) . ?
C52 C53 1.390(15) . ?
C52 H52 0.93 . ?
C53 C54 1.350(17) . ?
C53 H53 0.93 . ?
C54 C55 1.365(16) . ?
C54 H54 0.93 . ?
C55 C56 1.374(14) . ?
C55 H55 0.93 . ?
C56 H56 0.93 . ?
C61 C62 1.363(13) . ?
C61 C66 1.398(13) . ?
C62 C63 1.323(14) . ?
C62 H62 0.93 . ?
C63 C64 1.389(17) . ?
C63 H63 0.93 . ?
C64 C65 1.343(18) . ?
C64 H64 0.93 . ?
C65 C66 1.389(15) . ?
C65 H65 0.93 . ?
C66 H66 0.93 . ?
B1 F2 1.260(16) 2_556 ?
B1 F2 1.260(16) . ?
B1 F3 1.298(18) . ?
B1 F3 1.298(18) 2_556 ?
B1 F1 1.38(2) . ?
F1 F3 1.44(3) 2_556 ?
F1 F3 1.44(3) . ?
B2 F5 1.298(15) . ?
B2 F5 1.298(15) 2_655 ?
B2 F6 1.314(13) 2_655 ?
B2 F6 1.314(13) . ?
B2 F4 1.46(2) . ?
